data_1560441
loop_
_publ_author_name
'Zhang, Yingying'
'Hu, Dandan'
'Yang, Huajun'
'Lin, Jian'
'Wu, Tao'

_publ_section_title
;
 Synthesis, crystal structure, near-IR photoelectric response of two 1-D
 selenides: [Cu 2 MSe 5 ]&#x00B7;[Mn(H + -en) 2 (en)] (M=Ge, Sn)
;
_journal_name_full 'Journal of Solid State Chemistry'
_journal_page_first 61
_journal_page_last 64
_journal_paper_doi 10.1016/j.jssc.2017.04.006
_journal_volume 251
_journal_year 2017
_chemical_formula_sum 'C6 Cu2 Mn N6 Se5 Sn'
_chemical_formula_weight 851.62
_space_group_IT_number 14
_space_group_name_Hall '-P 2ybc'
_space_group_name_H-M_alt 'P 1 21/c 1'
_symmetry_cell_setting monoclinic
_symmetry_space_group_name_H-M 'P 1 21/c 1'
_atom_sites_solution_primary direct
_atom_sites_solution_secondary difmap
_cell_angle_alpha 90.00
_cell_angle_beta 100.72(5)
_cell_angle_gamma 90.00
_cell_formula_units_Z 4
_cell_length_a 9.640(4)
_cell_length_b 21.044(10)
_cell_length_c 10.611(5)
_cell_measurement_reflns_used 5415
_cell_measurement_temperature 293(2)
_cell_measurement_theta_max 30.300
_cell_measurement_theta_min 3.5940
_cell_volume 2115.0(17)
_computing_structure_refinement 'SHELXL-97 (Sheldrick, 1997)'
_computing_structure_solution 'SHELXS-97 (Sheldrick, 1990)'
_diffrn_ambient_temperature 293(2)
_diffrn_measured_fraction_theta_full 0.998
_diffrn_measured_fraction_theta_max 0.998
_diffrn_measurement_device_type 'Xcalibur, Atlas, Gemini'
_diffrn_radiation_monochromator graphite
_diffrn_radiation_source 'fine-focus sealed tube'
_diffrn_radiation_type MoK\a
_diffrn_radiation_wavelength 0.71073
_diffrn_reflns_av_R_equivalents 0.0423
_diffrn_reflns_av_sigmaI/netI 0.0448
_diffrn_reflns_limit_h_max 11
_diffrn_reflns_limit_h_min -11
_diffrn_reflns_limit_k_max 24
_diffrn_reflns_limit_k_min -24
_diffrn_reflns_limit_l_max 12
_diffrn_reflns_limit_l_min -12
_diffrn_reflns_number 11814
_diffrn_reflns_theta_full 25.00
_diffrn_reflns_theta_max 25.00
_diffrn_reflns_theta_min 2.80
_exptl_absorpt_coefficient_mu 12.335
_exptl_crystal_density_diffrn 2.674
_exptl_crystal_density_method 'not measured'
_exptl_crystal_description block
_exptl_crystal_F_000 1976
_refine_diff_density_max 0.887
_refine_diff_density_min -0.726
_refine_diff_density_rms 0.157
_refine_ls_extinction_method none
_refine_ls_goodness_of_fit_ref 1.042
_refine_ls_hydrogen_treatment constr
_refine_ls_matrix_type full
_refine_ls_number_parameters 190
_refine_ls_number_reflns 3734
_refine_ls_number_restraints 0
_refine_ls_restrained_S_all 1.042
_refine_ls_R_factor_all 0.0461
_refine_ls_R_factor_gt 0.0330
_refine_ls_shift/su_max 0.024
_refine_ls_shift/su_mean 0.005
_refine_ls_structure_factor_coef Fsqd
_refine_ls_weighting_details 'calc w=1/[\s^2^(Fo^2^)+(0.0391P)^2^+0.8643P] where P=(Fo^2^+2Fc^2^)/3'
_refine_ls_weighting_scheme calc
_refine_ls_wR_factor_gt 0.0777
_refine_ls_wR_factor_ref 0.0823
_reflns_number_gt 3071
_reflns_number_total 3734
_reflns_threshold_expression >2sigma(I)
_cod_data_source_file JSSC-2017-251-61.cif
_cod_data_source_block compound-2
_cod_depositor_comments
;

2022-11-07
Z value and formula fixed to values more according to usual
chemical conventions.                 miguel
;
_cod_original_formula_weight 1703.24
_cod_original_formula_units_Z 2
_cod_original_cell_volume 2115.1(17)
_cod_original_sg_symbol_H-M 'P 21/c'
_cod_original_formula_sum 'C12  Cu4 Mn2 N12 Se10 Sn2'
_cod_database_code 1560441

loop_
_symmetry_equiv_pos_as_xyz
'x, y, z'
'-x, y+1/2, -z+1/2'
'-x, -y, -z'
'x, -y-1/2, z-1/2'

loop_
_atom_site_label
_atom_site_type_symbol
_atom_site_fract_x
_atom_site_fract_y
_atom_site_fract_z
_atom_site_U_iso_or_equiv
_atom_site_adp_type
_atom_site_occupancy
_atom_site_symmetry_multiplicity
_atom_site_calc_flag
_atom_site_refinement_flags
_atom_site_disorder_assembly
_atom_site_disorder_group
Sn1 Sn 0.24482(4) 0.66232(2) 0.21939(4) 0.02273(13) Uani 1 1 d . . .
Se3 Se 0.13237(6) 0.77153(3) 0.19350(6) 0.02503(16) Uani 1 1 d . . .
Se6 Se 0.45954(6) 0.73669(3) 0.49220(6) 0.02798(17) Uani 1 1 d . . .
Se2 Se 0.22566(7) 0.60267(3) 0.01182(7) 0.03273(18) Uani 1 1 d . . .
Se1 Se 0.14973(7) 0.60408(3) 0.38858(7) 0.03065(18) Uani 1 1 d . . .
Se4 Se 0.50849(6) 0.68205(4) 0.30772(7) 0.03511(19) Uani 1 1 d . . .
Cu2 Cu 0.23854(8) 0.81002(4) 0.02489(8) 0.0285(2) Uani 1 1 d . . .
Cu1 Cu 0.25735(8) 0.80259(4) 0.40049(8) 0.0294(2) Uani 1 1 d . . .
Mn9 Mn 0.27371(10) 0.40462(5) 0.18669(11) 0.0345(3) Uani 1 1 d . . .
N1 N 0.4993(5) 0.3700(3) 0.2322(6) 0.0340(14) Uani 1 1 d . . .
N2 N 0.3948(5) 0.4936(3) 0.2820(6) 0.0360(14) Uani 1 1 d . . .
N6 N 0.0748(5) 0.4597(3) 0.2056(6) 0.0405(16) Uani 1 1 d . . .
N3 N 0.3097(8) 0.4383(3) -0.0153(6) 0.0607(19) Uani 1 1 d . . .
N5 N 0.2171(7) 0.3612(4) 0.3666(8) 0.064(2) Uani 1 1 d . . .
C2 C 0.5947(7) 0.4243(4) 0.2665(8) 0.050(2) Uani 1 1 d . . .
C5 C 0.1373(8) 0.4128(5) 0.4221(9) 0.059(2) Uani 1 1 d . . .
C6 C 0.0198(7) 0.4370(4) 0.3183(9) 0.051(2) Uani 1 1 d . . .
C1 C 0.5357(7) 0.4705(4) 0.3505(8) 0.052(2) Uani 1 1 d . . .
N4 N 0.1667(8) 0.3264(4) 0.0497(9) 0.080(3) Uani 1 1 d . . .
C3 C 0.1965(9) 0.3360(5) -0.0806(10) 0.070(3) Uani 1 1 d . . .
C4 C 0.2047(11) 0.4052(5) -0.1128(9) 0.079(3) Uani 1 1 d . . .

loop_
_atom_site_aniso_label
_atom_site_aniso_U_11
_atom_site_aniso_U_22
_atom_site_aniso_U_33
_atom_site_aniso_U_23
_atom_site_aniso_U_13
_atom_site_aniso_U_12
Sn1 0.0272(2) 0.0186(2) 0.0228(2) -0.00018(19) 0.00589(18) 0.00127(16)
Se3 0.0262(3) 0.0221(4) 0.0271(4) 0.0023(3) 0.0056(3) 0.0049(2)
Se6 0.0232(3) 0.0294(4) 0.0301(4) 0.0009(3) 0.0019(3) -0.0018(3)
Se2 0.0536(4) 0.0205(4) 0.0242(4) -0.0023(3) 0.0077(3) -0.0032(3)
Se1 0.0418(4) 0.0234(4) 0.0295(4) -0.0035(3) 0.0139(3) -0.0095(3)
Se4 0.0238(3) 0.0438(4) 0.0396(4) -0.0020(4) 0.0108(3) 0.0061(3)
Cu2 0.0338(4) 0.0252(5) 0.0265(5) 0.0004(4) 0.0060(3) -0.0002(3)
Cu1 0.0340(4) 0.0246(4) 0.0309(5) 0.0005(4) 0.0098(3) -0.0012(3)
Mn9 0.0262(5) 0.0293(6) 0.0463(7) -0.0029(5) 0.0025(5) 0.0023(4)
N1 0.022(3) 0.032(3) 0.048(4) 0.000(3) 0.007(3) 0.012(2)
N2 0.024(3) 0.030(3) 0.054(4) -0.007(3) 0.007(3) 0.002(2)
N6 0.025(3) 0.040(4) 0.054(4) -0.007(3) -0.002(3) 0.004(2)
N3 0.099(5) 0.049(4) 0.034(4) 0.005(4) 0.010(4) 0.006(4)
N5 0.046(4) 0.064(5) 0.086(6) 0.029(5) 0.021(4) 0.007(3)
C2 0.030(4) 0.063(6) 0.054(5) -0.019(5) 0.005(3) 0.008(4)
C5 0.044(5) 0.077(7) 0.062(6) 0.014(5) 0.027(4) 0.002(4)
C6 0.027(4) 0.043(5) 0.084(7) -0.011(5) 0.015(4) -0.008(3)
C1 0.034(4) 0.057(5) 0.059(6) -0.024(5) -0.006(4) 0.014(4)
N4 0.067(5) 0.085(6) 0.086(7) -0.030(6) 0.008(5) -0.022(4)
C3 0.057(5) 0.067(7) 0.078(8) -0.029(6) -0.009(5) -0.003(5)
C4 0.090(7) 0.081(8) 0.052(6) -0.011(6) -0.022(5) 0.012(6)

loop_
_atom_type_symbol
_atom_type_description
_atom_type_scat_dispersion_real
_atom_type_scat_dispersion_imag
_atom_type_scat_source
C C 0.0033 0.0016 'International Tables Vol C Tables 4.2.6.8 and 6.1.1.4'
H H 0.0000 0.0000 'International Tables Vol C Tables 4.2.6.8 and 6.1.1.4'
N N 0.0061 0.0033 'International Tables Vol C Tables 4.2.6.8 and 6.1.1.4'
Mn Mn 0.3368 0.7283 'International Tables Vol C Tables 4.2.6.8 and 6.1.1.4'
Cu Cu 0.3201 1.2651 'International Tables Vol C Tables 4.2.6.8 and 6.1.1.4'
Se Se -0.0929 2.2259 'International Tables Vol C Tables 4.2.6.8 and 6.1.1.4'
Sn Sn -0.6537 1.4246 'International Tables Vol C Tables 4.2.6.8 and 6.1.1.4'

loop_
_geom_angle_atom_site_label_1
_geom_angle_atom_site_label_2
_geom_angle_atom_site_label_3
_geom_angle
_geom_angle_site_symmetry_1
_geom_angle_site_symmetry_3
Se1 Sn1 Se2 114.21(4) . .
Se1 Sn1 Se3 108.52(4) . .
Se2 Sn1 Se3 113.45(4) . .
Se1 Sn1 Se4 106.77(5) . .
Se2 Sn1 Se4 107.85(5) . .
Se3 Sn1 Se4 105.47(3) . .
Cu2 Se3 Cu1 112.73(5) . .
Cu2 Se3 Sn1 98.98(4) . .
Cu1 Se3 Sn1 90.92(4) . .
Se4 Se6 Cu2 103.54(5) . 4_576
Se4 Se6 Cu1 102.20(5) . .
Cu2 Se6 Cu1 68.31(4) 4_576 .
Cu1 Se2 Sn1 91.23(5) 4_575 .
Cu2 Se1 Sn1 85.69(4) 4_576 .
Se6 Se4 Sn1 92.51(5) . .
Se3 Cu2 Se1 124.36(4) . 4_575
Se3 Cu2 Se6 118.96(5) . 4_575
Se1 Cu2 Se6 116.60(5) 4_575 4_575
Se3 Cu2 Cu1 98.35(4) . 4_575
Se1 Cu2 Cu1 114.50(5) 4_575 4_575
Se6 Cu2 Cu1 56.07(3) 4_575 4_575
Se2 Cu1 Se3 126.81(4) 4_576 .
Se2 Cu1 Se6 116.57(5) 4_576 .
Se3 Cu1 Se6 116.05(5) . .
Se2 Cu1 Cu2 117.57(5) 4_576 4_576
Se3 Cu1 Cu2 97.99(4) . 4_576
Se6 Cu1 Cu2 55.62(4) . 4_576
N1 Mn9 N5 93.6(2) . .
N1 Mn9 N6 159.5(2) . .
N5 Mn9 N6 78.0(2) . .
N1 Mn9 N4 101.8(3) . .
N5 Mn9 N4 95.3(3) . .
N6 Mn9 N4 97.6(3) . .
N1 Mn9 N2 77.42(19) . .
N5 Mn9 N2 97.9(3) . .
N6 Mn9 N2 85.16(19) . .
N4 Mn9 N2 166.8(3) . .
N1 Mn9 N3 89.6(2) . .
N5 Mn9 N3 171.6(3) . .
N6 Mn9 N3 101.4(2) . .
N4 Mn9 N3 76.4(3) . .
N2 Mn9 N3 90.4(2) . .
C2 N1 Mn9 109.6(4) . .
C1 N2 Mn9 106.6(4) . .
C6 N6 Mn9 110.0(4) . .
C4 N3 Mn9 107.4(6) . .
C5 N5 Mn9 104.9(5) . .
N1 C2 C1 111.2(6) . .
C6 C5 N5 108.9(7) . .
N6 C6 C5 111.5(5) . .
N2 C1 C2 109.4(6) . .
C3 N4 Mn9 110.5(6) . .
N4 C3 C4 111.9(8) . .
N3 C4 C3 110.8(7) . .

loop_
_geom_bond_atom_site_label_1
_geom_bond_atom_site_label_2
_geom_bond_distance
_geom_bond_site_symmetry_2
Sn1 Se1 2.4855(12) .
Sn1 Se2 2.5118(12) .
Sn1 Se3 2.5341(12) .
Sn1 Se4 2.5740(15) .
Se3 Cu2 2.3636(14) .
Se3 Cu1 2.3913(16) .
Se6 Se4 2.3916(13) .
Se6 Cu2 2.4291(13) 4_576
Se6 Cu1 2.4421(14) .
Se2 Cu1 2.3661(13) 4_575
Se1 Cu2 2.3733(13) 4_576
Cu2 Se1 2.3733(13) 4_575
Cu2 Se6 2.4291(13) 4_575
Cu2 Cu1 2.7350(15) 4_575
Cu1 Se2 2.3661(13) 4_576
Cu1 Cu2 2.7350(15) 4_576
Mn9 N1 2.259(5) .
Mn9 N5 2.272(7) .
Mn9 N6 2.281(5) .
Mn9 N4 2.309(8) .
Mn9 N2 2.334(6) .
Mn9 N3 2.343(7) .
N1 C2 1.470(10) .
N2 C1 1.497(9) .
N6 C6 1.474(11) .
N3 C4 1.480(12) .
N5 C5 1.512(11) .
C2 C1 1.500(10) .
C5 C6 1.513(12) .
N4 C3 1.478(13) .
C3 C4 1.502(14) .
